data_2015144
loop_
_publ_author_name
'Varughese Philip'
'E. Manoj'
'M. R. Prathapachandra Kurup'
'Munirathinam Nethaji'

_publ_section_title
;[Di-2-pyridyl ketone
 <i>N</i>^4^,<i>N</i>^4^-(butane-1,4-diyl)thiosemicarbazonato-\k^3^<i>N</i>,<i>N</i>',<i>S</i>]dioxovanadium(V)
;
_journal_coeditor_code GA1108
_journal_issue 11
_journal_name_full 'Acta Crystallographica Section C'
_journal_page_first m488
_journal_page_last m490
_journal_paper_doi 10.1107/S0108270105030337
_journal_volume 61
_journal_year 2005
_chemical_formula_iupac '[V (C16 H16 N5 S) O2]'
_chemical_formula_moiety 'C16 H16 N5 O2 S V'
_chemical_formula_sum 'C16 H16 N5 O2 S V'
_chemical_formula_weight 393.34
_chemical_name_systematic
;
[Di-2-pyridyl ketone N^4^,N^4^-(butane-1,4-diyl)thiosemicarbazonato-
\k^3^N,N',S]dioxovanadium(V)
;
_space_group_IT_number 14
_symmetry_cell_setting monoclinic
_symmetry_space_group_name_Hall '-P 2ybc'
_symmetry_space_group_name_H-M 'P 1 21/c 1'
_atom_sites_solution_hydrogens geom
_atom_sites_solution_primary direct
_atom_sites_solution_secondary difmap
_audit_creation_method SHELXL-97
_cell_angle_alpha 90.00
_cell_angle_beta 99.727(8)
_cell_angle_gamma 90.00
_cell_formula_units_Z 4
_cell_length_a 11.718(5)
_cell_length_b 10.794(5)
_cell_length_c 13.868(6)
_cell_measurement_reflns_used 545
_cell_measurement_temperature 293(2)
_cell_measurement_theta_max 28.06
_cell_measurement_theta_min 2.40
_cell_volume 1728.9(13)
_computing_cell_refinement SMART
_computing_data_collection 'SMART (Bruker, 1998)'
_computing_data_reduction 'SAINT (Bruker, 1998)'
_computing_molecular_graphics 'ORTEP-3 (Farrugia, 1997)'
_computing_publication_material 'WINGX (Farrugia, 1999)'
_computing_structure_refinement 'SHELXL97 (Sheldrick, 1997)'
_computing_structure_solution 'SHELXS97 (Sheldrick, 1997)'
_diffrn_ambient_temperature 293(2)
_diffrn_detector_area_resol_mean 0.2
_diffrn_measured_fraction_theta_full 0.987
_diffrn_measured_fraction_theta_max 0.987
_diffrn_measurement_device_type 'Bruker SMART APEX CCD'
_diffrn_measurement_method \w
_diffrn_radiation_monochromator graphite
_diffrn_radiation_source 'fine-focus sealed tube'
_diffrn_radiation_type MoK\a
_diffrn_radiation_wavelength 0.71073
_diffrn_reflns_av_R_equivalents 0.0211
_diffrn_reflns_av_sigmaI/netI 0.0231
_diffrn_reflns_limit_h_max 14
_diffrn_reflns_limit_h_min -15
_diffrn_reflns_limit_k_max 14
_diffrn_reflns_limit_k_min -14
_diffrn_reflns_limit_l_max 18
_diffrn_reflns_limit_l_min -17
_diffrn_reflns_number 15040
_diffrn_reflns_theta_full 28.06
_diffrn_reflns_theta_max 28.06
_diffrn_reflns_theta_min 2.40
_diffrn_standards_decay_% 0
_diffrn_standards_number 0
_exptl_absorpt_coefficient_mu 0.715
_exptl_absorpt_correction_T_max 0.8586
_exptl_absorpt_correction_T_min 0.7631
_exptl_absorpt_correction_type multi-scan
_exptl_absorpt_process_details '(SADABS; Sheldrick, 1996)'
_exptl_crystal_colour orange--red
_exptl_crystal_density_diffrn 1.511
_exptl_crystal_density_method 'not measured'
_exptl_crystal_description rectangular
_exptl_crystal_F_000 808
_exptl_crystal_size_max 0.40
_exptl_crystal_size_mid 0.25
_exptl_crystal_size_min 0.22
_refine_diff_density_max 0.351
_refine_diff_density_min -0.195
_refine_ls_extinction_method none
_refine_ls_goodness_of_fit_ref 1.030
_refine_ls_hydrogen_treatment constr
_refine_ls_matrix_type full
_refine_ls_number_parameters 226
_refine_ls_number_reflns 4134
_refine_ls_number_restraints 0
_refine_ls_restrained_S_all 1.030
_refine_ls_R_factor_all 0.0539
_refine_ls_R_factor_gt 0.0391
_refine_ls_shift/su_max 0.000
_refine_ls_shift/su_mean 0.000
_refine_ls_structure_factor_coef Fsqd
_refine_ls_weighting_details 'calc w=1/[\s^2^(Fo^2^)+(0.0682P)^2^+0.1736P] where P=(Fo^2^+2Fc^2^)/3'
_refine_ls_weighting_scheme calc
_refine_ls_wR_factor_gt 0.1033
_refine_ls_wR_factor_ref 0.1120
_reflns_number_gt 3223
_reflns_number_total 4189
_reflns_threshold_expression I>2\s(I)
_cod_data_source_file ga1108.cif
_cod_data_source_block I
_cod_original_cell_volume 1728.9(14)
_cod_original_sg_symbol_H-M 'P 21/c'
_cod_database_code 2015144
_cod_database_fobs_code 2015144

loop_
_symmetry_equiv_pos_as_xyz
'x, y, z'
'-x, y+1/2, -z+1/2'
'-x, -y, -z'
'x, -y-1/2, z-1/2'

loop_
_atom_site_label
_atom_site_fract_x
_atom_site_fract_y
_atom_site_fract_z
_atom_site_U_iso_or_equiv
_atom_site_adp_type
_atom_site_calc_flag
_atom_site_refinement_flags
_atom_site_occupancy
_atom_site_disorder_assembly
_atom_site_disorder_group
_atom_site_type_symbol
V1 0.20125(3) 0.36596(3) 0.62136(2) 0.04135(12) Uani d . 1 . . V
S1 0.33418(5) 0.28681(4) 0.52658(4) 0.05365(16) Uani d . 1 . . S
O1 0.27554(16) 0.37173(14) 0.72992(11) 0.0638(4) Uani d . 1 . . O
O2 0.11705(15) 0.24632(13) 0.61271(12) 0.0620(4) Uani d . 1 . . O
N1 0.07509(14) 0.49376(13) 0.64234(11) 0.0419(4) Uani d . 1 . . N
N2 0.18169(19) 0.84121(15) 0.55871(14) 0.0583(5) Uani d . 1 . . N
N3 0.21935(13) 0.52135(12) 0.52509(11) 0.0372(3) Uani d . 1 . . N
N4 0.29862(14) 0.52556(13) 0.46407(12) 0.0414(3) Uani d . 1 . . N
N5 0.41885(15) 0.40797(14) 0.39043(13) 0.0469(4) Uani d . 1 . . N
C1 -0.00246(19) 0.4676(2) 0.70046(15) 0.0514(5) Uani d . 1 . . C
H1 -0.0005 0.3898 0.7294 0.062 Uiso calc R 1 . . H
C2 -0.0838(2) 0.5505(2) 0.71870(16) 0.0552(5) Uani d . 1 . . C
H2 -0.1350 0.5304 0.7608 0.066 Uiso calc R 1 . . H
C3 -0.08895(19) 0.66459(19) 0.67357(16) 0.0512(5) Uani d . 1 . . C
H3 -0.1453 0.7217 0.6833 0.061 Uiso calc R 1 . . H
C4 -0.00923(18) 0.69349(17) 0.61351(14) 0.0466(4) Uani d . 1 . . C
H4 -0.0117 0.7701 0.5825 0.056 Uiso calc R 1 . . H
C5 0.07417(17) 0.60672(15) 0.60032(13) 0.0388(4) Uani d . 1 . . C
C6 0.16241(17) 0.62297(14) 0.53789(13) 0.0378(4) Uani d . 1 . . C
C7 0.18407(17) 0.74662(16) 0.49651(14) 0.0420(4) Uani d . 1 . . C
C8 0.20532(18) 0.76257(17) 0.40239(15) 0.0464(4) Uani d . 1 . . C
H8 0.2068 0.6949 0.3611 0.056 Uiso calc R 1 . . H
C9 0.2243(2) 0.88087(19) 0.37077(18) 0.0572(6) Uani d . 1 . . C
H9 0.2381 0.8943 0.3075 0.069 Uiso calc R 1 . . H
C10 0.2224(2) 0.9781(2) 0.4338(2) 0.0713(7) Uani d . 1 . . C
H10 0.2353 1.0587 0.4144 0.086 Uiso calc R 1 . . H
C11 0.2013(3) 0.95401(19) 0.5255(2) 0.0760(8) Uani d . 1 . . C
H11 0.2005 1.0206 0.5680 0.091 Uiso calc R 1 . . H
C12 0.35070(16) 0.41729(16) 0.45730(14) 0.0405(4) Uani d . 1 . . C
C13 0.4849(2) 0.29667(19) 0.37340(18) 0.0563(5) Uani d . 1 . . C
H13A 0.4338 0.2270 0.3542 0.068 Uiso calc R 1 . . H
H13B 0.5395 0.2745 0.4315 0.068 Uiso calc R 1 . . H
C14 0.5474(3) 0.3354(2) 0.2907(2) 0.0708(7) Uani d . 1 . . C
H14A 0.6246 0.3652 0.3163 0.085 Uiso calc R 1 . . H
H14B 0.5533 0.2663 0.2471 0.085 Uiso calc R 1 . . H
C15 0.4745(3) 0.4371(3) 0.2381(2) 0.0741(7) Uani d . 1 . . C
H15A 0.4118 0.4032 0.1908 0.089 Uiso calc R 1 . . H
H15B 0.5209 0.4914 0.2045 0.089 Uiso calc R 1 . . H
C16 0.4284(2) 0.50519(19) 0.31792(17) 0.0536(5) Uani d . 1 . . C
H16A 0.4814 0.5699 0.3457 0.064 Uiso calc R 1 . . H
H16B 0.3535 0.5418 0.2936 0.064 Uiso calc R 1 . . H

loop_
_atom_site_aniso_label
_atom_site_aniso_U_11
_atom_site_aniso_U_22
_atom_site_aniso_U_33
_atom_site_aniso_U_12
_atom_site_aniso_U_13
_atom_site_aniso_U_23
V1 0.0580(2) 0.02954(16) 0.03669(19) -0.00026(12) 0.00859(14) 0.00275(11)
S1 0.0722(4) 0.0327(2) 0.0596(3) 0.0069(2) 0.0214(3) 0.0041(2)
O1 0.0807(11) 0.0651(9) 0.0422(9) 0.0205(8) 0.0007(8) -0.0021(7)
O2 0.0885(12) 0.0391(7) 0.0636(10) -0.0142(7) 0.0280(9) -0.0012(6)
N1 0.0498(9) 0.0374(7) 0.0392(8) -0.0030(6) 0.0096(7) 0.0032(6)
N2 0.0915(14) 0.0337(8) 0.0530(11) -0.0071(8) 0.0216(10) -0.0035(7)
N3 0.0471(8) 0.0302(6) 0.0348(7) -0.0014(6) 0.0079(6) -0.0004(5)
N4 0.0500(9) 0.0344(7) 0.0418(8) -0.0018(6) 0.0137(7) 0.0009(6)
N5 0.0521(10) 0.0396(8) 0.0511(10) -0.0006(7) 0.0151(8) -0.0046(7)
C1 0.0580(13) 0.0503(11) 0.0473(11) -0.0070(9) 0.0128(10) 0.0066(8)
C2 0.0550(13) 0.0692(13) 0.0442(12) -0.0098(10) 0.0160(10) -0.0062(10)
C3 0.0513(12) 0.0541(11) 0.0487(12) 0.0025(9) 0.0102(9) -0.0136(9)
C4 0.0569(12) 0.0398(9) 0.0434(11) 0.0022(8) 0.0090(9) -0.0043(7)
C5 0.0480(10) 0.0345(8) 0.0337(9) -0.0040(7) 0.0062(8) -0.0034(7)
C6 0.0493(10) 0.0297(7) 0.0344(9) -0.0031(7) 0.0072(8) -0.0004(6)
C7 0.0504(11) 0.0301(8) 0.0456(10) -0.0002(7) 0.0082(8) 0.0029(7)
C8 0.0583(12) 0.0366(9) 0.0453(11) 0.0020(8) 0.0114(9) 0.0027(7)
C9 0.0731(15) 0.0464(11) 0.0547(13) 0.0023(10) 0.0183(11) 0.0143(9)
C10 0.103(2) 0.0349(10) 0.0792(17) -0.0079(11) 0.0252(15) 0.0098(10)
C11 0.127(2) 0.0314(10) 0.0746(17) -0.0102(12) 0.0323(16) -0.0065(10)
C12 0.0449(10) 0.0342(8) 0.0417(10) -0.0033(7) 0.0053(8) -0.0033(7)
C13 0.0574(13) 0.0457(11) 0.0682(15) 0.0013(9) 0.0176(11) -0.0118(10)
C14 0.0781(17) 0.0721(15) 0.0683(17) 0.0028(13) 0.0302(14) -0.0186(13)
C15 0.0884(19) 0.0792(17) 0.0603(15) -0.0043(14) 0.0287(14) -0.0106(13)
C16 0.0597(13) 0.0508(11) 0.0535(12) -0.0069(9) 0.0187(10) -0.0009(9)

loop_
_atom_type_symbol
_atom_type_description
_atom_type_scat_dispersion_real
_atom_type_scat_dispersion_imag
_atom_type_scat_source
C C 0.0033 0.0016 'International Tables Vol C Tables 4.2.6.8 and 6.1.1.4'
H H 0.0000 0.0000 'International Tables Vol C Tables 4.2.6.8 and 6.1.1.4'
N N 0.0061 0.0033 'International Tables Vol C Tables 4.2.6.8 and 6.1.1.4'
O O 0.0106 0.0060 'International Tables Vol C Tables 4.2.6.8 and 6.1.1.4'
S S 0.1246 0.1234 'International Tables Vol C Tables 4.2.6.8 and 6.1.1.4'
V V 0.3005 0.5294 'International Tables Vol C Tables 4.2.6.8 and 6.1.1.4'

loop_
_geom_angle_atom_site_label_1
_geom_angle_atom_site_label_2
_geom_angle_atom_site_label_3
_geom_angle
_geom_angle_publ_flag
O1 V1 O2 109.11(9) yes
O1 V1 N1 97.39(8) yes
O2 V1 N1 95.79(8) yes
O1 V1 N3 116.82(8) yes
O2 V1 N3 133.74(8) yes
N1 V1 N3 73.72(6) yes
O1 V1 S1 103.39(7) yes
O2 V1 S1 96.97(6) yes
N1 V1 S1 150.45(5) yes
N3 V1 S1 78.20(5) yes
C12 S1 V1 99.23(7) yes
C1 N1 C5 119.46(17) ?
C1 N1 V1 120.95(13) ?
C5 N1 V1 119.53(13) ?
C11 N2 C7 116.7(2) ?
C6 N3 N4 118.24(14) yes
C6 N3 V1 117.20(12) ?
N4 N3 V1 123.74(11) ?
C12 N4 N3 112.64(14) ?
C12 N5 C13 124.77(17) ?
C12 N5 C16 123.28(16) ?
C13 N5 C16 111.73(16) ?
N1 C1 C2 122.7(2) ?
N1 C1 H1 118.7 ?
C2 C1 H1 118.7 ?
C1 C2 C3 118.7(2) ?
C1 C2 H2 120.6 ?
C3 C2 H2 120.6 ?
C2 C3 C4 119.4(2) ?
C2 C3 H3 120.3 ?
C4 C3 H3 120.3 ?
C5 C4 C3 119.18(18) ?
C5 C4 H4 120.4 ?
C3 C4 H4 120.4 ?
N1 C5 C4 120.45(18) ?
N1 C5 C6 114.05(16) ?
C4 C5 C6 125.40(16) ?
N3 C6 C5 113.91(15) yes
N3 C6 C7 124.95(17) yes
C5 C6 C7 121.12(15) ?
N2 C7 C8 122.72(17) ?
N2 C7 C6 114.25(17) ?
C8 C7 C6 123.03(16) ?
C7 C8 C9 118.70(19) ?
C7 C8 H8 120.7 ?
C9 C8 H8 120.7 ?
C10 C9 C8 119.1(2) ?
C10 C9 H9 120.5 ?
C8 C9 H9 120.5 ?
C11 C10 C9 118.4(2) ?
C11 C10 H10 120.8 ?
C9 C10 H10 120.8 ?
N2 C11 C10 124.4(2) ?
N2 C11 H11 117.8 ?
C10 C11 H11 117.8 ?
N5 C12 N4 117.01(16) ?
N5 C12 S1 117.56(14) ?
N4 C12 S1 125.41(15) ?
N5 C13 C14 103.33(18) ?
N5 C13 H13A 111.1 ?
C14 C13 H13A 111.1 ?
N5 C13 H13B 111.1 ?
C14 C13 H13B 111.1 ?
H13A C13 H13B 109.1 ?
C15 C14 C13 105.1(2) ?
C15 C14 H14A 110.7 ?
C13 C14 H14A 110.7 ?
C15 C14 H14B 110.7 ?
C13 C14 H14B 110.7 ?
H14A C14 H14B 108.8 ?
C14 C15 C16 104.2(2) ?
C14 C15 H15A 110.9 ?
C16 C15 H15A 110.9 ?
C14 C15 H15B 110.9 ?
C16 C15 H15B 110.9 ?
H15A C15 H15B 108.9 ?
N5 C16 C15 103.47(18) ?
N5 C16 H16A 111.1 ?
C15 C16 H16A 111.1 ?
N5 C16 H16B 111.1 ?
C15 C16 H16B 111.1 ?
H16A C16 H16B 109.0 ?

loop_
_geom_bond_atom_site_label_1
_geom_bond_atom_site_label_2
_geom_bond_site_symmetry_2
_geom_bond_distance
_geom_bond_publ_flag
V1 O1 . 1.6080(17) yes
V1 O2 . 1.6174(16) yes
V1 N1 . 2.0781(17) yes
V1 N3 . 2.1763(16) yes
V1 S1 . 2.3613(9) yes
S1 C12 . 1.734(2) yes
N1 C1 . 1.343(3) ?
N1 C5 . 1.351(2) ?
N2 C11 . 1.335(3) ?
N2 C7 . 1.340(2) ?
N3 C6 . 1.311(2) yes
N3 N4 . 1.359(2) yes
N4 C12 . 1.329(2) yes
N5 C12 . 1.326(3) yes
N5 C13 . 1.470(3) ?
N5 C16 . 1.471(3) ?
C1 C2 . 1.362(3) ?
C1 H1 . 0.9300 ?
C2 C3 . 1.378(3) ?
C2 H2 . 0.9300 ?
C3 C4 . 1.388(3) ?
C3 H3 . 0.9300 ?
C4 C5 . 1.388(3) ?
C4 H4 . 0.9300 ?
C5 C6 . 1.467(3) ?
C6 C7 . 1.491(2) ?
C7 C8 . 1.380(3) ?
C8 C9 . 1.380(3) ?
C8 H8 . 0.9300 ?
C9 C10 . 1.368(3) ?
C9 H9 . 0.9300 ?
C10 C11 . 1.362(4) ?
C10 H10 . 0.9300 ?
C11 H11 . 0.9300 ?
C13 C14 . 1.520(3) ?
C13 H13A . 0.9700 ?
C13 H13B . 0.9700 ?
C14 C15 . 1.502(4) ?
C14 H14A . 0.9700 ?
C14 H14B . 0.9700 ?
C15 C16 . 1.503(3) ?
C15 H15A . 0.9700 ?
C15 H15B . 0.9700 ?
C16 H16A . 0.9700 ?
C16 H16B . 0.9700 ?

loop_
_geom_hbond_atom_site_label_D
_geom_hbond_atom_site_label_H
_geom_hbond_atom_site_label_A
_geom_hbond_site_symmetry_A
_geom_hbond_distance_DH
_geom_hbond_distance_HA
_geom_hbond_distance_DA
_geom_hbond_angle_DHA
C13 H13A O1 4_565 0.97 2.54 3.411(3) 148.9
C3 H3 O1 2_556 0.93 2.65 3.544(3) 161.6

loop_
_geom_torsion_atom_site_label_1
_geom_torsion_atom_site_label_2
_geom_torsion_atom_site_label_3
_geom_torsion_atom_site_label_4
_geom_torsion
_geom_torsion_publ_flag
O1 V1 S1 C12 -111.81(9) ?
O2 V1 S1 C12 136.59(9) ?
N1 V1 S1 C12 21.65(12) ?
N3 V1 S1 C12 3.28(7) ?
O1 V1 N1 C1 -68.93(16) ?
O2 V1 N1 C1 41.25(16) ?
N3 V1 N1 C1 175.22(16) ?
S1 V1 N1 C1 156.48(12) ?
O1 V1 N1 C5 108.18(15) ?
O2 V1 N1 C5 -141.64(14) ?
N3 V1 N1 C5 -7.67(13) ?
S1 V1 N1 C5 -26.4(2) ?
O1 V1 N3 C6 -78.52(15) ?
O2 V1 N3 C6 93.93(16) ?
N1 V1 N3 C6 11.62(13) ?
S1 V1 N3 C6 -177.69(14) ?
O1 V1 N3 N4 90.95(15) ?
O2 V1 N3 N4 -96.61(16) ?
N1 V1 N3 N4 -178.91(15) ?
S1 V1 N3 N4 -8.23(12) ?
C6 N3 N4 C12 179.83(16) ?
V1 N3 N4 C12 10.5(2) ?
C5 N1 C1 C2 0.6(3) ?
V1 N1 C1 C2 177.67(16) ?
N1 C1 C2 C3 1.8(3) ?
C1 C2 C3 C4 -2.0(3) ?
C2 C3 C4 C5 -0.1(3) ?
C1 N1 C5 C4 -2.8(3) ?
V1 N1 C5 C4 -179.91(14) ?
C1 N1 C5 C6 -179.43(16) ?
V1 N1 C5 C6 3.4(2) ?
C3 C4 C5 N1 2.5(3) ?
C3 C4 C5 C6 178.79(18) ?
N4 N3 C6 C5 176.52(15) ?
V1 N3 C6 C5 -13.4(2) ?
N4 N3 C6 C7 -5.0(3) ?
V1 N3 C6 C7 165.09(14) ?
N1 C5 C6 N3 6.8(2) yes
C4 C5 C6 N3 -169.71(17) yes
N1 C5 C6 C7 -171.81(16) ?
C4 C5 C6 C7 11.7(3) ?
C11 N2 C7 C8 -0.1(4) ?
C11 N2 C7 C6 179.6(2) ?
N3 C6 C7 N2 -138.0(2) yes
C5 C6 C7 N2 40.4(3) ?
N3 C6 C7 C8 41.7(3) yes
C5 C6 C7 C8 -139.9(2) ?
N2 C7 C8 C9 -0.4(3) ?
C6 C7 C8 C9 179.9(2) ?
C7 C8 C9 C10 0.6(4) ?
C8 C9 C10 C11 -0.3(4) ?
C7 N2 C11 C10 0.4(5) ?
C9 C10 C11 N2 -0.2(5) ?
C13 N5 C12 N4 178.94(18) ?
C16 N5 C12 N4 -7.1(3) ?
C13 N5 C12 S1 -2.5(3) ?
C16 N5 C12 S1 171.50(15) ?
N3 N4 C12 N5 171.87(15) ?
N3 N4 C12 S1 -6.6(2) ?
V1 S1 C12 N5 -177.88(14) ?
V1 S1 C12 N4 0.55(17) ?
C12 N5 C13 C14 -179.81(19) ?
C16 N5 C13 C14 5.6(2) ?
N5 C13 C14 C15 -25.0(3) ?
C13 C14 C15 C16 35.3(3) ?
C12 N5 C16 C15 -158.8(2) ?
C13 N5 C16 C15 15.9(2) ?
C14 C15 C16 N5 -31.0(3) ?
